data_1511918
loop_
_publ_author_name
'Suzuki, Takahiro'
'Miyajima, Yuria'
'Suzuki, Kaname'
'Iwakiri, Kanako'
'Koshimizu, Masaki'
'Hirai, Go'
'Sodeoka, Mikiko'
'Kobayashi, Susumu'

_publ_section_title
;
 Unexpected Diels-Alder/Carbonyl-ene Cascade toward the Biomimetic
 Synthesis of Chloropupukeananin.
;
_journal_issue 7
_journal_name_full 'Organic letters'
_journal_page_first 1748
_journal_page_last 1751
_journal_paper_doi 10.1021/ol400549q
_journal_volume 15
_journal_year 2013
_chemical_absolute_configuration ad
_chemical_formula_sum 'C16 H11 Cl O7'
_chemical_formula_weight 350.70
_chemical_name_systematic
; 
 ? 
;
_space_group_IT_number 5
_symmetry_cell_setting monoclinic
_symmetry_space_group_name_Hall 'C 2y'
_symmetry_space_group_name_H-M 'C 1 2 1'
_atom_sites_solution_hydrogens geom
_atom_sites_solution_primary direct
_atom_sites_solution_secondary difmap
_audit_creation_method SHELXL-97
_cell_angle_alpha 90.00
_cell_angle_beta 101.984(2)
_cell_angle_gamma 90.00
_cell_formula_units_Z 8
_cell_length_a 17.187(2)
_cell_length_b 7.3498(9)
_cell_length_c 23.976(3)
_cell_measurement_reflns_used 5179
_cell_measurement_temperature 173(1)
_cell_measurement_theta_max 27.55
_cell_measurement_theta_min 2.40
_cell_volume 2962.7(6)
_computing_cell_refinement 'Bruker SAINT'
_computing_data_collection 'Bruker APEX2'
_computing_data_reduction 'Bruker SAINT'
_computing_molecular_graphics 'Bruker SHELXTL'
_computing_publication_material 'Bruker SHELXTL'
_computing_structure_refinement 'SHELXL-97 (Sheldrick, 2008)'
_computing_structure_solution 'SHELXS-97 (Sheldrick, 2008)'
_diffrn_ambient_temperature 173(1)
_diffrn_detector_area_resol_mean 8.333
_diffrn_measured_fraction_theta_full 0.998
_diffrn_measured_fraction_theta_max 0.976
_diffrn_measurement_device_type 'Bruker APEX-II CCD'
_diffrn_measurement_method '\f and \w scans'
_diffrn_radiation_monochromator graphite
_diffrn_radiation_source 'fine-focus sealed tube'
_diffrn_radiation_type MoK\a
_diffrn_radiation_wavelength 0.71073
_diffrn_reflns_av_R_equivalents 0.0128
_diffrn_reflns_av_sigmaI/netI 0.0248
_diffrn_reflns_limit_h_max 22
_diffrn_reflns_limit_h_min -21
_diffrn_reflns_limit_k_max 9
_diffrn_reflns_limit_k_min -9
_diffrn_reflns_limit_l_max 31
_diffrn_reflns_limit_l_min -16
_diffrn_reflns_number 8090
_diffrn_reflns_theta_full 25.00
_diffrn_reflns_theta_max 27.59
_diffrn_reflns_theta_min 2.40
_exptl_absorpt_coefficient_mu 0.296
_exptl_absorpt_correction_T_max 0.9767
_exptl_absorpt_correction_T_min 0.9432
_exptl_absorpt_correction_type analytical
_exptl_absorpt_process_details
;

XPREP; Bruker AXS 2000

;
_exptl_crystal_colour yellow
_exptl_crystal_density_diffrn 1.573
_exptl_crystal_density_method 'not measured'
_exptl_crystal_description prism
_exptl_crystal_F_000 1440
_exptl_crystal_size_max 0.20
_exptl_crystal_size_mid 0.10
_exptl_crystal_size_min 0.08
_refine_diff_density_max 0.210
_refine_diff_density_min -0.206
_refine_diff_density_rms 0.048
_refine_ls_abs_structure_details 'Flack H D (1983), Acta Cryst. A39, 876-881'
_refine_ls_abs_structure_Flack 0.03(4)
_refine_ls_extinction_method none
_refine_ls_goodness_of_fit_ref 1.038
_refine_ls_hydrogen_treatment constr
_refine_ls_matrix_type full
_refine_ls_number_parameters 437
_refine_ls_number_reflns 6193
_refine_ls_number_restraints 1
_refine_ls_restrained_S_all 1.038
_refine_ls_R_factor_all 0.0315
_refine_ls_R_factor_gt 0.0279
_refine_ls_shift/su_max 0.001
_refine_ls_shift/su_mean 0.000
_refine_ls_structure_factor_coef Fsqd
_refine_ls_weighting_details 'calc w=1/[\s^2^(Fo^2^)+(0.0265P)^2^+1.4478P] where P=(Fo^2^+2Fc^2^)/3'
_refine_ls_weighting_scheme calc
_refine_ls_wR_factor_gt 0.0634
_refine_ls_wR_factor_ref 0.0656
_reflns_number_gt 5793
_reflns_number_total 6193
_reflns_threshold_expression >2sigma(I)
_cod_data_source_file ol400549q_si_002.cif
_cod_data_source_block rmob0110
_cod_depositor_comments
;
The following automatic conversions were performed:

'_symmetry_cell_setting' value 'Monoclinic' changed to 'monoclinic'
according to /home/saulius/struct/CIF-dictionaries/cif_core.dic
dictionary named 'cif_core.dic' version 2.4.2 from 2011-04-26.

Automatic conversion script
Id: cif_fix_values 1891 2012-01-12 08:04:46Z andrius 
;
_cod_original_cell_volume 2962.6(6)
_cod_original_sg_symbol_H-M C2
_cod_database_code 1511918

loop_
_symmetry_equiv_pos_as_xyz
'x, y, z'
'-x, y, -z'
'x+1/2, y+1/2, z'
'-x+1/2, y+1/2, -z'

loop_
_atom_site_label
_atom_site_type_symbol
_atom_site_fract_x
_atom_site_fract_y
_atom_site_fract_z
_atom_site_U_iso_or_equiv
_atom_site_adp_type
_atom_site_occupancy
_atom_site_symmetry_multiplicity
_atom_site_calc_flag
_atom_site_refinement_flags
C1 C 0.47978(9) 0.3216(2) 0.75019(7) 0.0234(3) Uani 1 1 d .
C2 C 0.53647(9) 0.3597(2) 0.71195(6) 0.0218(3) Uani 1 1 d .
C3 C 0.60977(9) 0.4225(2) 0.73210(6) 0.0214(3) Uani 1 1 d .
H3 H 0.6249 0.4515 0.7715 0.026 Uiso 1 1 calc R
C4 C 0.66784(9) 0.4486(2) 0.69579(7) 0.0226(3) Uani 1 1 d .
C5 C 0.64688(10) 0.4195(2) 0.63865(7) 0.0252(4) Uani 1 1 d .
C6 C 0.56559(10) 0.3783(3) 0.61131(7) 0.0267(4) Uani 1 1 d .
C7 C 0.50944(9) 0.3107(2) 0.64988(7) 0.0234(3) Uani 1 1 d .
C8 C 0.76852(10) 0.5262(3) 0.77834(7) 0.0288(4) Uani 1 1 d .
H8A H 0.7330 0.6103 0.7927 0.043 Uiso 1 1 calc R
H8B H 0.8228 0.5751 0.7866 0.043 Uiso 1 1 calc R
H8C H 0.7679 0.4077 0.7970 0.043 Uiso 1 1 calc R
C9 C 0.44898(11) 0.3836(3) 0.83986(8) 0.0368(4) Uani 1 1 d .
H9A H 0.3953 0.4267 0.8231 0.055 Uiso 1 1 calc R
H9B H 0.4699 0.4519 0.8749 0.055 Uiso 1 1 calc R
H9C H 0.4471 0.2538 0.8489 0.055 Uiso 1 1 calc R
C10 C 0.38057(9) 0.3209(3) 0.58440(7) 0.0251(4) Uani 1 1 d .
C11 C 0.39852(9) 0.1369(3) 0.56709(7) 0.0243(3) Uani 1 1 d .
C12 C 0.34900(10) 0.0507(3) 0.52087(7) 0.0294(4) Uani 1 1 d .
H12 H 0.3053 0.1143 0.4986 0.035 Uiso 1 1 calc R
C13 C 0.36391(10) -0.1260(3) 0.50796(7) 0.0322(4) Uani 1 1 d .
H13 H 0.3297 -0.1851 0.4771 0.039 Uiso 1 1 calc R
C14 C 0.42866(11) -0.2197(3) 0.53959(7) 0.0318(4) Uani 1 1 d .
H14 H 0.4386 -0.3418 0.5301 0.038 Uiso 1 1 calc R
C15 C 0.47884(10) -0.1348(3) 0.58514(7) 0.0284(4) Uani 1 1 d .
H15 H 0.5236 -0.1971 0.6067 0.034 Uiso 1 1 calc R
C16 C 0.46238(10) 0.0416(2) 0.59834(7) 0.0235(3) Uani 1 1 d .
C17 C 0.68711(9) 0.9758(2) 0.74642(7) 0.0234(3) Uani 1 1 d .
C18 C 0.62741(9) 0.9462(2) 0.78273(6) 0.0223(3) Uani 1 1 d .
C19 C 0.55491(9) 0.8802(2) 0.76179(7) 0.0234(3) Uani 1 1 d .
H19 H 0.5413 0.8504 0.7224 0.028 Uiso 1 1 calc R
C20 C 0.49527(9) 0.8514(2) 0.79648(7) 0.0249(3) Uani 1 1 d .
C21 C 0.51294(10) 0.8883(3) 0.85321(7) 0.0273(4) Uani 1 1 d .
C22 C 0.58848(10) 0.9623(3) 0.88111(7) 0.0264(4) Uani 1 1 d .
C23 C 0.65280(10) 0.9945(2) 0.84503(7) 0.0234(3) Uani 1 1 d .
C24 C 0.39781(11) 0.7691(3) 0.71234(8) 0.0311(4) Uani 1 1 d .
H24A H 0.3996 0.8883 0.6943 0.047 Uiso 1 1 calc R
H24B H 0.3433 0.7220 0.7033 0.047 Uiso 1 1 calc R
H24C H 0.4332 0.6847 0.6980 0.047 Uiso 1 1 calc R
C25 C 0.71995(11) 0.9160(3) 0.65766(8) 0.0362(4) Uani 1 1 d .
H25A H 0.7235 1.0456 0.6490 0.054 Uiso 1 1 calc R
H25B H 0.6999 0.8486 0.6223 0.054 Uiso 1 1 calc R
H25C H 0.7728 0.8704 0.6756 0.054 Uiso 1 1 calc R
C26 C 0.72240(12) 1.2549(3) 0.89439(7) 0.0311(4) Uani 1 1 d .
C27 C 0.77503(11) 1.1244(3) 0.92899(7) 0.0292(4) Uani 1 1 d .
C28 C 0.83216(12) 1.1820(3) 0.97636(8) 0.0402(5) Uani 1 1 d .
H28 H 0.8345 1.3060 0.9878 0.048 Uiso 1 1 calc R
C29 C 0.88462(13) 1.0581(4) 1.00601(8) 0.0488(6) Uani 1 1 d .
H29 H 0.9236 1.0969 1.0379 0.059 Uiso 1 1 calc R
C30 C 0.88119(11) 0.8766(4) 0.98974(8) 0.0464(6) Uani 1 1 d .
H30 H 0.9183 0.7928 1.0105 0.056 Uiso 1 1 calc R
C31 C 0.82435(11) 0.8154(3) 0.94365(8) 0.0352(4) Uani 1 1 d .
H31 H 0.8213 0.6907 0.9330 0.042 Uiso 1 1 calc R
C32 C 0.77231(9) 0.9419(3) 0.91384(7) 0.0270(4) Uani 1 1 d .
Cl1 Cl 0.71403(3) 0.44971(7) 0.595361(18) 0.03612(11) Uani 1 1 d .
Cl2 Cl 0.44283(3) 0.85830(7) 0.894340(19) 0.03930(12) Uani 1 1 d .
O1 O 0.43340(6) 0.39137(17) 0.63088(5) 0.0270(3) Uani 1 1 d .
O2 O 0.50920(7) 0.11786(16) 0.64684(5) 0.0246(2) Uani 1 1 d .
O3 O 0.32351(7) 0.41050(19) 0.56518(5) 0.0342(3) Uani 1 1 d .
O4 O 0.42342(8) 0.2223(2) 0.73802(6) 0.0353(3) Uani 1 1 d .
O5 O 0.50052(7) 0.41095(19) 0.79946(5) 0.0312(3) Uani 1 1 d .
O6 O 0.74177(7) 0.50493(18) 0.71753(5) 0.0280(3) Uani 1 1 d .
O7 O 0.53999(8) 0.3867(2) 0.56033(5) 0.0428(4) Uani 1 1 d .
O8 O 0.66957(8) 1.18406(16) 0.84801(5) 0.0279(3) Uani 1 1 d .
O9 O 0.72333(10) 1.41709(19) 0.89942(6) 0.0450(4) Uani 1 1 d .
O10 O 0.71871(7) 0.88123(17) 0.86631(5) 0.0266(3) Uani 1 1 d .
O11 O 0.74649(8) 1.0641(2) 0.76052(6) 0.0381(3) Uani 1 1 d .
O12 O 0.66593(7) 0.89127(19) 0.69647(5) 0.0295(3) Uani 1 1 d .
O13 O 0.42351(7) 0.78716(19) 0.77366(5) 0.0312(3) Uani 1 1 d .
O14 O 0.60486(8) 1.0068(2) 0.93101(5) 0.0387(3) Uani 1 1 d .

loop_
_atom_site_aniso_label
_atom_site_aniso_U_11
_atom_site_aniso_U_22
_atom_site_aniso_U_33
_atom_site_aniso_U_23
_atom_site_aniso_U_13
_atom_site_aniso_U_12
C1 0.0203(7) 0.0246(8) 0.0249(8) 0.0012(7) 0.0039(6) 0.0019(7)
C2 0.0221(7) 0.0214(8) 0.0223(7) 0.0018(7) 0.0054(6) 0.0009(7)
C3 0.0218(7) 0.0221(9) 0.0200(7) 0.0013(6) 0.0038(6) 0.0014(6)
C4 0.0194(7) 0.0225(8) 0.0260(8) 0.0029(7) 0.0049(6) 0.0004(7)
C5 0.0255(8) 0.0282(9) 0.0238(8) 0.0027(7) 0.0097(6) -0.0006(7)
C6 0.0288(8) 0.0273(9) 0.0234(8) 0.0019(7) 0.0042(6) -0.0019(7)
C7 0.0193(7) 0.0256(9) 0.0238(8) 0.0013(7) 0.0012(6) 0.0009(7)
C8 0.0204(8) 0.0384(11) 0.0265(8) -0.0044(8) 0.0025(7) -0.0051(7)
C9 0.0402(10) 0.0430(12) 0.0321(9) -0.0032(9) 0.0188(8) -0.0049(9)
C10 0.0196(8) 0.0331(9) 0.0216(7) 0.0037(7) 0.0020(6) -0.0012(7)
C11 0.0204(8) 0.0311(9) 0.0221(8) 0.0005(7) 0.0057(6) -0.0035(7)
C12 0.0235(8) 0.0422(11) 0.0218(8) 0.0021(8) 0.0029(6) -0.0049(8)
C13 0.0315(9) 0.0410(11) 0.0241(8) -0.0067(8) 0.0055(7) -0.0107(8)
C14 0.0405(10) 0.0298(10) 0.0276(9) -0.0041(7) 0.0128(8) -0.0060(8)
C15 0.0293(8) 0.0290(9) 0.0269(8) 0.0007(7) 0.0058(7) 0.0015(8)
C16 0.0230(8) 0.0283(9) 0.0196(7) -0.0002(7) 0.0055(6) -0.0043(7)
C17 0.0215(7) 0.0245(9) 0.0237(8) 0.0015(7) 0.0039(6) 0.0005(7)
C18 0.0244(8) 0.0221(8) 0.0210(7) 0.0009(7) 0.0058(6) 0.0009(7)
C19 0.0249(8) 0.0223(8) 0.0230(7) 0.0021(7) 0.0050(6) 0.0015(7)
C20 0.0214(7) 0.0236(9) 0.0304(8) 0.0032(7) 0.0072(6) 0.0010(7)
C21 0.0264(8) 0.0297(9) 0.0284(8) 0.0064(7) 0.0121(6) 0.0018(7)
C22 0.0305(9) 0.0258(9) 0.0247(8) 0.0022(7) 0.0097(7) 0.0045(7)
C23 0.0239(8) 0.0223(8) 0.0244(8) 0.0015(7) 0.0055(6) 0.0007(7)
C24 0.0226(8) 0.0374(10) 0.0323(9) -0.0028(8) 0.0038(7) -0.0038(7)
C25 0.0388(10) 0.0453(12) 0.0293(9) -0.0038(9) 0.0179(8) -0.0052(9)
C26 0.0421(11) 0.0302(10) 0.0251(9) -0.0060(8) 0.0168(8) -0.0085(8)
C27 0.0318(9) 0.0379(10) 0.0205(8) -0.0008(8) 0.0115(7) -0.0102(8)
C28 0.0465(12) 0.0512(13) 0.0238(9) -0.0048(9) 0.0095(8) -0.0218(10)
C29 0.0404(11) 0.0751(17) 0.0265(10) 0.0024(10) -0.0034(8) -0.0231(12)
C30 0.0304(10) 0.0694(16) 0.0359(10) 0.0164(11) -0.0012(8) -0.0078(10)
C31 0.0278(9) 0.0410(11) 0.0360(10) 0.0078(9) 0.0044(8) -0.0036(8)
C32 0.0222(8) 0.0375(10) 0.0219(7) 0.0000(7) 0.0058(6) -0.0075(7)
Cl1 0.0348(2) 0.0480(3) 0.0297(2) 0.0010(2) 0.01627(18) -0.0054(2)
Cl2 0.0346(2) 0.0534(3) 0.0353(2) 0.0048(2) 0.01957(18) -0.0024(2)
O1 0.0225(6) 0.0277(7) 0.0281(6) -0.0008(5) -0.0009(4) 0.0045(5)
O2 0.0240(6) 0.0242(6) 0.0228(6) 0.0004(5) -0.0016(4) 0.0016(5)
O3 0.0237(6) 0.0383(8) 0.0374(6) 0.0020(6) -0.0009(5) 0.0068(5)
O4 0.0290(7) 0.0404(8) 0.0391(7) -0.0059(6) 0.0128(6) -0.0126(6)
O5 0.0286(6) 0.0402(8) 0.0270(6) -0.0057(6) 0.0108(5) -0.0074(6)
O6 0.0189(5) 0.0392(8) 0.0260(6) 0.0012(5) 0.0049(5) -0.0054(5)
O7 0.0409(7) 0.0633(10) 0.0222(6) 0.0070(7) 0.0016(5) -0.0106(7)
O8 0.0374(7) 0.0221(6) 0.0246(6) -0.0005(5) 0.0072(5) -0.0012(5)
O9 0.0694(10) 0.0272(8) 0.0415(8) -0.0075(6) 0.0183(7) -0.0095(7)
O10 0.0252(5) 0.0258(6) 0.0264(5) -0.0031(5) -0.0002(4) 0.0016(5)
O11 0.0332(7) 0.0479(9) 0.0365(7) -0.0121(6) 0.0153(6) -0.0169(6)
O12 0.0258(6) 0.0412(8) 0.0232(5) -0.0056(6) 0.0090(4) -0.0050(6)
O13 0.0220(6) 0.0405(8) 0.0314(6) 0.0030(6) 0.0060(5) -0.0051(5)
O14 0.0383(7) 0.0544(9) 0.0253(6) -0.0044(6) 0.0109(5) -0.0028(7)

loop_
_atom_type_symbol
_atom_type_description
_atom_type_scat_dispersion_real
_atom_type_scat_dispersion_imag
_atom_type_scat_source
C C 0.0033 0.0016 'International Tables Vol C Tables 4.2.6.8 and 6.1.1.4'
H H 0.0000 0.0000 'International Tables Vol C Tables 4.2.6.8 and 6.1.1.4'
O O 0.0106 0.0060 'International Tables Vol C Tables 4.2.6.8 and 6.1.1.4'
Cl Cl 0.1484 0.1585 'International Tables Vol C Tables 4.2.6.8 and 6.1.1.4'

loop_
_geom_angle_atom_site_label_1
_geom_angle_atom_site_label_2
_geom_angle_atom_site_label_3
_geom_angle
O4 C1 O5 124.67(15)
O4 C1 C2 124.09(16)
O5 C1 C2 111.24(14)
C3 C2 C1 121.92(14)
C3 C2 C7 120.95(14)
C1 C2 C7 116.97(14)
C2 C3 C4 122.54(14)
C2 C3 H3 118.7
C4 C3 H3 118.7
O6 C4 C5 118.28(15)
O6 C4 C3 121.24(14)
C5 C4 C3 120.47(14)
C4 C5 C6 121.23(15)
C4 C5 Cl1 121.17(13)
C6 C5 Cl1 117.37(12)
O7 C6 C5 124.10(16)
O7 C6 C7 118.52(15)
C5 C6 C7 117.32(13)
O2 C7 O1 114.05(13)
O2 C7 C2 106.65(13)
O1 C7 C2 106.94(13)
O2 C7 C6 106.54(14)
O1 C7 C6 108.65(13)
C2 C7 C6 114.19(13)
O6 C8 H8A 109.5
O6 C8 H8B 109.5
H8A C8 H8B 109.5
O6 C8 H8C 109.5
H8A C8 H8C 109.5
H8B C8 H8C 109.5
O5 C9 H9A 109.5
O5 C9 H9B 109.5
H9A C9 H9B 109.5
O5 C9 H9C 109.5
H9A C9 H9C 109.5
H9B C9 H9C 109.5
O3 C10 O1 117.04(16)
O3 C10 C11 127.21(16)
O1 C10 C11 115.58(14)
C16 C11 C12 118.87(17)
C16 C11 C10 120.23(15)
C12 C11 C10 120.80(16)
C13 C12 C11 119.70(17)
C13 C12 H12 120.2
C11 C12 H12 120.2
C12 C13 C14 120.75(17)
C12 C13 H13 119.6
C14 C13 H13 119.6
C15 C14 C13 120.06(18)
C15 C14 H14 120.0
C13 C14 H14 120.0
C16 C15 C14 118.64(17)
C16 C15 H15 120.7
C14 C15 H15 120.7
C15 C16 C11 121.97(16)
C15 C16 O2 117.50(15)
C11 C16 O2 120.39(16)
O11 C17 O12 124.39(16)
O11 C17 C18 124.27(15)
O12 C17 C18 111.34(14)
C19 C18 C17 122.34(14)
C19 C18 C23 120.90(14)
C17 C18 C23 116.76(14)
C18 C19 C20 123.26(15)
C18 C19 H19 118.4
C20 C19 H19 118.4
O13 C20 C21 118.62(15)
O13 C20 C19 121.17(14)
C21 C20 C19 120.21(15)
C20 C21 C22 122.26(15)
C20 C21 Cl2 120.69(13)
C22 C21 Cl2 116.97(12)
O14 C22 C21 124.16(16)
O14 C22 C23 117.39(15)
C21 C22 C23 118.41(14)
O10 C23 O8 114.87(14)
O10 C23 C18 105.30(13)
O8 C23 C18 107.13(13)
O10 C23 C22 108.57(13)
O8 C23 C22 106.32(13)
C18 C23 C22 114.93(13)
O13 C24 H24A 109.5
O13 C24 H24B 109.5
H24A C24 H24B 109.5
O13 C24 H24C 109.5
H24A C24 H24C 109.5
H24B C24 H24C 109.5
O12 C25 H25A 109.5
O12 C25 H25B 109.5
H25A C25 H25B 109.5
O12 C25 H25C 109.5
H25A C25 H25C 109.5
H25B C25 H25C 109.5
O9 C26 O8 116.65(19)
O9 C26 C27 127.25(19)
O8 C26 C27 115.90(16)
C32 C27 C28 118.91(19)
C32 C27 C26 120.34(16)
C28 C27 C26 120.67(19)
C29 C28 C27 119.5(2)
C29 C28 H28 120.2
C27 C28 H28 120.2
C28 C29 C30 120.51(19)
C28 C29 H29 119.7
C30 C29 H29 119.7
C29 C30 C31 121.1(2)
C29 C30 H30 119.4
C31 C30 H30 119.4
C32 C31 C30 117.8(2)
C32 C31 H31 121.1
C30 C31 H31 121.1
C31 C32 O10 117.29(17)
C31 C32 C27 122.12(16)
O10 C32 C27 120.54(16)
C10 O1 C7 120.55(13)
C16 O2 C7 116.21(12)
C1 O5 C9 115.71(14)
C4 O6 C8 120.37(13)
C26 O8 C23 120.12(14)
C32 O10 C23 117.04(14)
C17 O12 C25 115.16(13)
C20 O13 C24 120.75(13)

loop_
_geom_bond_atom_site_label_1
_geom_bond_atom_site_label_2
_geom_bond_distance
C1 O4 1.199(2)
C1 O5 1.334(2)
C1 C2 1.496(2)
C2 C3 1.334(2)
C2 C7 1.508(2)
C3 C4 1.467(2)
C3 H3 0.9500
C4 O6 1.3350(19)
C4 C5 1.359(2)
C5 C6 1.447(2)
C5 Cl1 1.7192(16)
C6 O7 1.2114(19)
C6 C7 1.551(2)
C7 O2 1.419(2)
C7 O1 1.4211(19)
C8 O6 1.443(2)
C8 H8A 0.9800
C8 H8B 0.9800
C8 H8C 0.9800
C9 O5 1.456(2)
C9 H9A 0.9800
C9 H9B 0.9800
C9 H9C 0.9800
C10 O3 1.192(2)
C10 O1 1.383(2)
C10 C11 1.467(3)
C11 C16 1.384(2)
C11 C12 1.401(2)
C12 C13 1.371(3)
C12 H12 0.9500
C13 C14 1.392(3)
C13 H13 0.9500
C14 C15 1.391(2)
C14 H14 0.9500
C15 C16 1.377(3)
C15 H15 0.9500
C16 O2 1.3876(19)
C17 O11 1.197(2)
C17 O12 1.331(2)
C17 C18 1.493(2)
C18 C19 1.334(2)
C18 C23 1.509(2)
C19 C20 1.463(2)
C19 H19 0.9500
C20 O13 1.328(2)
C20 C21 1.358(2)
C21 C22 1.438(2)
C21 Cl2 1.7224(16)
C22 O14 1.216(2)
C22 C23 1.557(2)
C23 O10 1.413(2)
C23 O8 1.421(2)
C24 O13 1.451(2)
C24 H24A 0.9800
C24 H24B 0.9800
C24 H24C 0.9800
C25 O12 1.456(2)
C25 H25A 0.9800
C25 H25B 0.9800
C25 H25C 0.9800
C26 O9 1.198(2)
C26 O8 1.383(2)
C26 C27 1.454(3)
C27 C32 1.388(3)
C27 C28 1.404(3)
C28 C29 1.371(3)
C28 H28 0.9500
C29 C30 1.388(4)
C29 H29 0.9500
C30 C31 1.389(3)
C30 H30 0.9500
C31 C32 1.382(3)
C31 H31 0.9500
C32 O10 1.3821(19)

loop_
_geom_torsion_atom_site_label_1
_geom_torsion_atom_site_label_2
_geom_torsion_atom_site_label_3
_geom_torsion_atom_site_label_4
_geom_torsion
O4 C1 C2 C3 -158.97(18)
O5 C1 C2 C3 20.5(2)
O4 C1 C2 C7 16.5(3)
O5 C1 C2 C7 -164.01(14)
C1 C2 C3 C4 175.67(15)
C7 C2 C3 C4 0.3(3)
C2 C3 C4 O6 -177.36(17)
C2 C3 C4 C5 4.1(3)
O6 C4 C5 C6 -172.99(16)
C3 C4 C5 C6 5.6(3)
O6 C4 C5 Cl1 1.3(2)
C3 C4 C5 Cl1 179.88(13)
C4 C5 C6 O7 164.67(19)
Cl1 C5 C6 O7 -9.8(3)
C4 C5 C6 C7 -18.3(3)
Cl1 C5 C6 C7 167.20(13)
C3 C2 C7 O2 104.74(18)
C1 C2 C7 O2 -70.82(17)
C3 C2 C7 O1 -132.87(16)
C1 C2 C7 O1 51.57(19)
C3 C2 C7 C6 -12.6(2)
C1 C2 C7 C6 171.79(15)
O7 C6 C7 O2 80.9(2)
C5 C6 C7 O2 -96.33(17)
O7 C6 C7 O1 -42.4(2)
C5 C6 C7 O1 140.38(16)
O7 C6 C7 C2 -161.68(18)
C5 C6 C7 C2 21.1(2)
O3 C10 C11 C16 -171.80(17)
O1 C10 C11 C16 3.2(2)
O3 C10 C11 C12 4.5(3)
O1 C10 C11 C12 179.52(14)
C16 C11 C12 C13 0.9(2)
C10 C11 C12 C13 -175.49(16)
C11 C12 C13 C14 -1.3(3)
C12 C13 C14 C15 0.4(3)
C13 C14 C15 C16 0.8(3)
C14 C15 C16 C11 -1.2(2)
C14 C15 C16 O2 174.60(15)
C12 C11 C16 C15 0.4(2)
C10 C11 C16 C15 176.73(15)
C12 C11 C16 O2 -175.28(15)
C10 C11 C16 O2 1.1(2)
O11 C17 C18 C19 165.72(19)
O12 C17 C18 C19 -14.4(2)
O11 C17 C18 C23 -14.3(3)
O12 C17 C18 C23 165.61(14)
C17 C18 C19 C20 -179.49(16)
C23 C18 C19 C20 0.5(3)
C18 C19 C20 O13 179.30(17)
C18 C19 C20 C21 -1.5(3)
O13 C20 C21 C22 -178.46(17)
C19 C20 C21 C22 2.3(3)
O13 C20 C21 Cl2 -1.8(2)
C19 C20 C21 Cl2 179.03(14)
C20 C21 C22 O14 175.62(18)
Cl2 C21 C22 O14 -1.2(3)
C20 C21 C22 C23 -2.1(3)
Cl2 C21 C22 C23 -178.95(12)
C19 C18 C23 O10 119.08(17)
C17 C18 C23 O10 -60.89(18)
C19 C18 C23 O8 -118.21(18)
C17 C18 C23 O8 61.82(18)
C19 C18 C23 C22 -0.3(2)
C17 C18 C23 C22 179.68(15)
O14 C22 C23 O10 65.6(2)
C21 C22 C23 O10 -116.50(17)
O14 C22 C23 O8 -58.5(2)
C21 C22 C23 O8 119.40(17)
O14 C22 C23 C18 -176.83(16)
C21 C22 C23 C18 1.1(2)
O9 C26 C27 C32 -172.65(18)
O8 C26 C27 C32 2.0(2)
O9 C26 C27 C28 3.9(3)
O8 C26 C27 C28 178.60(15)
C32 C27 C28 C29 1.0(3)
C26 C27 C28 C29 -175.62(18)
C27 C28 C29 C30 -0.4(3)
C28 C29 C30 C31 -0.7(3)
C29 C30 C31 C32 1.2(3)
C30 C31 C32 O10 176.73(16)
C30 C31 C32 C27 -0.7(3)
C28 C27 C32 C31 -0.4(3)
C26 C27 C32 C31 176.20(16)
C28 C27 C32 O10 -177.75(15)
C26 C27 C32 O10 -1.1(2)
O3 C10 O1 C7 -168.48(15)
C11 C10 O1 C7 16.0(2)
O2 C7 O1 C10 -38.4(2)
C2 C7 O1 C10 -156.00(14)
C6 C7 O1 C10 80.30(18)
C15 C16 O2 C7 160.27(14)
C11 C16 O2 C7 -23.9(2)
O1 C7 O2 C16 41.38(19)
C2 C7 O2 C16 159.18(12)
C6 C7 O2 C16 -78.48(16)
O4 C1 O5 C9 -0.7(3)
C2 C1 O5 C9 179.86(15)
C5 C4 O6 C8 -175.91(16)
C3 C4 O6 C8 5.5(2)
O9 C26 O8 C23 -167.12(16)
C27 C26 O8 C23 17.6(2)
O10 C23 O8 C26 -37.5(2)
C18 C23 O8 C26 -154.06(14)
C22 C23 O8 C26 82.59(17)
C31 C32 O10 C23 163.49(15)
C27 C32 O10 C23 -19.1(2)
O8 C23 O10 C32 37.37(19)
C18 C23 O10 C32 154.97(13)
C22 C23 O10 C32 -81.47(17)
O11 C17 O12 C25 -1.4(3)
C18 C17 O12 C25 178.71(15)
C21 C20 O13 C24 171.51(17)
C19 C20 O13 C24 -9.3(2)
